data_7035700
loop_
_publ_author_name
'Benson, Callum G. M.'
'Vasilenko, Vladislav'
'Garc\'ia-Rodr\'iguez, Ra\'ul'
'Bond, Andrew D.'
'Gonz\'alez Calera, Silvia'
'Gade, Lutz H.'
'Wright, Dominic S.'

_publ_section_title
;
 Synthesis and structures of [S[double bond, length as
 m-dash](H)P(\m-NR)]2, potential building blocks for inorganic
 phosphorus-sulfur macrocycles.
;
_journal_issue 32
_journal_name_full 'Dalton transactions (Cambridge, England : 2003)'
_journal_page_first 14242
_journal_page_last 14247
_journal_paper_doi 10.1039/c5dt02069g
_journal_volume 44
_journal_year 2015
_chemical_formula_moiety 'C18 H24 N2 P2 S2'
_chemical_formula_sum 'C18 H24 N2 P2 S2'
_chemical_formula_weight 394.45
_space_group_crystal_system monoclinic
_space_group_IT_number 14
_space_group_name_Hall '-P 2ybc'
_space_group_name_H-M_alt 'P 1 21/c 1'
_symmetry_space_group_name_Hall '-P 2ybc'
_symmetry_space_group_name_H-M 'P 1 21/c 1'
_atom_sites_solution_hydrogens mixed
_audit_creation_method SHELXL-2013
_audit_update_record
;
2015-04-30 deposited with the CCDC.
2015-07-07 downloaded from the CCDC.
;
_cell_angle_alpha 90
_cell_angle_beta 109.462(2)
_cell_angle_gamma 90
_cell_formula_units_Z 2
_cell_length_a 10.4215(3)
_cell_length_b 11.0475(3)
_cell_length_c 9.3492(3)
_cell_measurement_reflns_used 8186
_cell_measurement_temperature 180(2)
_cell_measurement_theta_max 66.59
_cell_measurement_theta_min 4.50
_cell_volume 1014.89(5)
_computing_cell_refinement 'SAINT (Bruker, 2014)'
_computing_data_collection 'APEX2 (Bruker, 2014)'
_computing_data_reduction SAINT
_computing_molecular_graphics 'Mercury (Macrae et al., 2008)'
_computing_publication_material SHELXL
_computing_structure_refinement 'SHELXL (Sheldrick, 2015)'
_computing_structure_solution 'SHELXT (Sheldrick, 2015)'
_diffrn_ambient_temperature 180(2)
_diffrn_measured_fraction_theta_full 0.980
_diffrn_measured_fraction_theta_max 0.980
_diffrn_measurement_device_type 'Bruker D8-QUEST PHOTON-100'
_diffrn_measurement_method '\w and \f-scans'
_diffrn_radiation_type CuK\a
_diffrn_radiation_wavelength 1.54178
_diffrn_reflns_av_R_equivalents 0.0492
_diffrn_reflns_av_unetI/netI 0.0319
_diffrn_reflns_laue_measured_fraction_full 0.980
_diffrn_reflns_laue_measured_fraction_max 0.980
_diffrn_reflns_limit_h_max 12
_diffrn_reflns_limit_h_min -10
_diffrn_reflns_limit_k_max 13
_diffrn_reflns_limit_k_min -13
_diffrn_reflns_limit_l_max 11
_diffrn_reflns_limit_l_min -10
_diffrn_reflns_number 13746
_diffrn_reflns_point_group_measured_fraction_full 0.980
_diffrn_reflns_point_group_measured_fraction_max 0.980
_diffrn_reflns_theta_full 66.593
_diffrn_reflns_theta_max 66.593
_diffrn_reflns_theta_min 4.500
_diffrn_source 'Incoatec I\mS Cu microsource'
_exptl_absorpt_coefficient_mu 3.878
_exptl_absorpt_correction_T_max 0.7528
_exptl_absorpt_correction_T_min 0.4950
_exptl_absorpt_correction_type multi-scan
_exptl_absorpt_process_details 'SADABS (Bruker, 2014)'
_exptl_crystal_colour colourless
_exptl_crystal_density_diffrn 1.291
_exptl_crystal_description block
_exptl_crystal_F_000 416
_exptl_crystal_recrystallization_method 'Re-crystallisation from solvent: Hexane/THF'
_exptl_crystal_size_max 0.190
_exptl_crystal_size_mid 0.090
_exptl_crystal_size_min 0.060
_refine_diff_density_max 0.311
_refine_diff_density_min -0.365
_refine_diff_density_rms 0.068
_refine_ls_extinction_method none
_refine_ls_goodness_of_fit_ref 1.048
_refine_ls_hydrogen_treatment mixed
_refine_ls_matrix_type full
_refine_ls_number_parameters 125
_refine_ls_number_reflns 1755
_refine_ls_number_restraints 4
_refine_ls_restrained_S_all 1.054
_refine_ls_R_factor_all 0.0647
_refine_ls_R_factor_gt 0.0456
_refine_ls_shift/su_max 0.000
_refine_ls_shift/su_mean 0.000
_refine_ls_structure_factor_coef Fsqd
_refine_ls_weighting_details 'w=1/[\s^2^(Fo^2^)+(0.0173P)^2^+2.2748P] where P=(Fo^2^+2Fc^2^)/3'
_refine_ls_weighting_scheme calc
_refine_ls_wR_factor_gt 0.0941
_refine_ls_wR_factor_ref 0.1095
_reflns_Friedel_coverage 0.000
_reflns_number_gt 1462
_reflns_number_total 1755
_reflns_threshold_expression 'I > 2\s(I)'
_cod_data_source_file c5dt02069g2.cif
_cod_data_source_block IIIC
_cod_depositor_comments 'Adding full bibliography for 7035698--7035700.cif.'
_cod_database_code 7035700
_shelx_space_group_comment
;
The symmetry employed for this shelxl refinement is uniquely defined
by the following loop, which should always be used as a source of
symmetry information in preference to the above space-group names.
They are only intended as comments.
;
_shelx_estimated_absorpt_t_min 0.526
_shelx_estimated_absorpt_t_max 0.801
_shelxl_version_number 2013-4

loop_
_space_group_symop_operation_xyz
'x, y, z'
'-x, y+1/2, -z+1/2'
'-x, -y, -z'
'x, -y-1/2, z-1/2'

loop_
_atom_site_label
_atom_site_type_symbol
_atom_site_fract_x
_atom_site_fract_y
_atom_site_fract_z
_atom_site_U_iso_or_equiv
_atom_site_adp_type
_atom_site_occupancy
_atom_site_site_symmetry_order
_atom_site_calc_flag
_atom_site_refinement_flags_posn
_atom_site_refinement_flags_adp
_atom_site_refinement_flags_occupancy
_atom_site_disorder_assembly
_atom_site_disorder_group
S1 S 0.30257(10) 0.37827(9) 0.24117(12) 0.0493(3) Uani 0.923(3) 1 d D . P A 1
P1 P 0.43173(8) 0.49243(8) 0.36014(10) 0.0294(3) Uani 0.923(3) 1 d D . P A 1
H1 H 0.451(3) 0.577(3) 0.273(4) 0.029(8) Uiso 0.923(3) 1 d . . P A 1
S1A S 0.361(2) 0.449(2) 0.195(2) 0.105(8) Uiso 0.077(3) 1 d D . P A 2
P1A P 0.4125(19) 0.4223(16) 0.4071(18) 0.077(6) Uiso 0.077(3) 1 d D . P A 2
H1A H 0.3668 0.3243 0.4502 0.116 Uiso 0.077(3) 1 d R U P A 2
N1 N 0.4166(3) 0.5540(2) 0.5181(3) 0.0350(6) Uani 1 1 d D . . . .
C11 C 0.3091(3) 0.6226(3) 0.5442(3) 0.0311(7) Uani 1 1 d . . . . .
C12 C 0.2172(3) 0.5637(3) 0.5995(4) 0.0360(8) Uani 1 1 d . . . . .
C13 C 0.1168(3) 0.6326(3) 0.6279(4) 0.0398(8) Uani 1 1 d . . . . .
H13 H 0.0531 0.5938 0.6653 0.048 Uiso 1 1 calc R U . . .
C14 C 0.1072(3) 0.7564(3) 0.6033(4) 0.0411(8) Uani 1 1 d . . . . .
C15 C 0.1989(3) 0.8116(3) 0.5462(4) 0.0388(8) Uani 1 1 d . . . . .
H15 H 0.1911 0.8961 0.5263 0.047 Uiso 1 1 calc R U . . .
C16 C 0.3024(3) 0.7473(3) 0.5169(3) 0.0349(7) Uani 1 1 d . . . . .
C17 C 0.0004(4) 0.8293(4) 0.6417(5) 0.0583(11) Uani 1 1 d . . . . .
H17A H -0.0389 0.8893 0.5618 0.087 Uiso 1 1 calc R U . . .
H17B H 0.0424 0.8709 0.7387 0.087 Uiso 1 1 calc R U . . .
H17C H -0.0714 0.7752 0.6495 0.087 Uiso 1 1 calc R U . . .
C21 C 0.2282(4) 0.4297(3) 0.6336(5) 0.0517(10) Uani 1 1 d . . . . .
H21A H 0.2523 0.3869 0.5543 0.077 Uiso 1 1 calc R U . . .
H21B H 0.1407 0.3995 0.6366 0.077 Uiso 1 1 calc R U . . .
H21C H 0.2987 0.4156 0.7320 0.077 Uiso 1 1 calc R U . . .
C31 C 0.4035(4) 0.8115(3) 0.4611(4) 0.0436(9) Uani 1 1 d . . . . .
H31A H 0.3909 0.8991 0.4654 0.065 Uiso 1 1 calc R U . . .
H31B H 0.3896 0.7873 0.3561 0.065 Uiso 1 1 calc R U . . .
H31C H 0.4960 0.7899 0.5252 0.065 Uiso 1 1 calc R U . . .

loop_
_atom_site_aniso_label
_atom_site_aniso_U_11
_atom_site_aniso_U_22
_atom_site_aniso_U_33
_atom_site_aniso_U_23
_atom_site_aniso_U_13
_atom_site_aniso_U_12
S1 0.0484(6) 0.0379(5) 0.0486(6) -0.0117(4) -0.0013(4) -0.0016(4)
P1 0.0306(5) 0.0279(5) 0.0298(5) -0.0024(4) 0.0100(3) 0.0028(4)
N1 0.0301(14) 0.0396(15) 0.0353(15) -0.0079(12) 0.0110(12) 0.0049(11)
C11 0.0283(16) 0.0342(16) 0.0304(16) -0.0047(13) 0.0090(13) 0.0040(13)
C12 0.0321(17) 0.0372(18) 0.0383(19) -0.0015(14) 0.0112(15) -0.0010(14)
C13 0.0314(17) 0.049(2) 0.043(2) -0.0005(16) 0.0181(15) 0.0017(15)
C14 0.0367(18) 0.048(2) 0.0383(19) -0.0036(16) 0.0127(15) 0.0097(15)
C15 0.0423(19) 0.0339(17) 0.0384(19) -0.0021(14) 0.0109(15) 0.0081(15)
C16 0.0356(17) 0.0386(18) 0.0305(17) -0.0001(14) 0.0108(14) 0.0010(14)
C17 0.043(2) 0.065(3) 0.069(3) -0.010(2) 0.0215(19) 0.0177(19)
C21 0.052(2) 0.038(2) 0.070(3) 0.0042(18) 0.027(2) -0.0025(17)
C31 0.047(2) 0.0416(19) 0.046(2) 0.0049(16) 0.0193(17) -0.0014(16)

loop_
_atom_type_symbol
_atom_type_description
_atom_type_scat_dispersion_real
_atom_type_scat_dispersion_imag
_atom_type_scat_source
C C 0.0181 0.0091 'International Tables Vol C Tables 4.2.6.8 and 6.1.1.4'
H H 0.0000 0.0000 'International Tables Vol C Tables 4.2.6.8 and 6.1.1.4'
N N 0.0311 0.0180 'International Tables Vol C Tables 4.2.6.8 and 6.1.1.4'
P P 0.2955 0.4335 'International Tables Vol C Tables 4.2.6.8 and 6.1.1.4'
S S 0.3331 0.5567 'International Tables Vol C Tables 4.2.6.8 and 6.1.1.4'

loop_
_geom_angle_atom_site_label_1
_geom_angle_atom_site_label_2
_geom_angle_atom_site_label_3
_geom_angle
_geom_angle_site_symmetry_1
_geom_angle_site_symmetry_3
N1 P1 N1 82.63(13) . 3_666
N1 P1 S1 121.68(11) . .
N1 P1 S1 120.77(11) 3_666 .
N1 P1 H1 110.0(14) . .
N1 P1 H1 109.7(14) 3_666 .
S1 P1 H1 109.4(14) . .
N1 P1A N1 79.4(7) 3_666 .
N1 P1A S1A 107.4(13) 3_666 .
N1 P1A S1A 115.2(12) . .
N1 P1A H1A 116.2 3_666 .
N1 P1A H1A 116.2 . .
S1A P1A H1A 116.6 . .
C11 N1 P1 132.0(2) . .
C11 N1 P1 130.7(2) . 3_666
P1 N1 P1 97.38(13) . 3_666
C11 N1 P1A 128.1(5) . 3_666
C11 N1 P1A 131.4(6) . .
P1A N1 P1A 100.6(7) 3_666 .
C12 C11 C16 122.0(3) . .
C12 C11 N1 119.2(3) . .
C16 C11 N1 118.8(3) . .
C13 C12 C11 118.0(3) . .
C13 C12 C21 120.4(3) . .
C11 C12 C21 121.6(3) . .
C14 C13 C12 121.8(3) . .
C14 C13 H13 119.1 . .
C12 C13 H13 119.1 . .
C15 C14 C13 118.7(3) . .
C15 C14 C17 121.0(3) . .
C13 C14 C17 120.3(3) . .
C14 C15 C16 122.0(3) . .
C14 C15 H15 119.0 . .
C16 C15 H15 119.0 . .
C15 C16 C11 117.5(3) . .
C15 C16 C31 120.4(3) . .
C11 C16 C31 122.1(3) . .
C14 C17 H17A 109.5 . .
C14 C17 H17B 109.5 . .
H17A C17 H17B 109.5 . .
C14 C17 H17C 109.5 . .
H17A C17 H17C 109.5 . .
H17B C17 H17C 109.5 . .
C12 C21 H21A 109.5 . .
C12 C21 H21B 109.5 . .
H21A C21 H21B 109.5 . .
C12 C21 H21C 109.5 . .
H21A C21 H21C 109.5 . .
H21B C21 H21C 109.5 . .
C16 C31 H31A 109.5 . .
C16 C31 H31B 109.5 . .
H31A C31 H31B 109.5 . .
C16 C31 H31C 109.5 . .
H31A C31 H31C 109.5 . .
H31B C31 H31C 109.5 . .

loop_
_geom_bond_atom_site_label_1
_geom_bond_atom_site_label_2
_geom_bond_distance
_geom_bond_site_symmetry_2
S1 P1 1.9084(13) .
P1 N1 1.680(3) .
P1 N1 1.691(3) 3_666
P1 H1 1.30(3) .
S1A P1A 1.899(17) .
P1A N1 1.703(19) 3_666
P1A N1 1.779(14) .
P1A H1A 1.3000 .
N1 C11 1.439(4) .
N1 P1 1.691(3) 3_666
N1 P1A 1.703(19) 3_666
C11 C12 1.392(4) .
C11 C16 1.398(4) .
C12 C13 1.390(4) .
C12 C21 1.511(5) .
C13 C14 1.385(5) .
C13 H13 0.9500 .
C14 C15 1.382(5) .
C14 C17 1.511(5) .
C15 C16 1.393(4) .
C15 H15 0.9500 .
C16 C31 1.500(4) .
C17 H17A 0.9800 .
C17 H17B 0.9800 .
C17 H17C 0.9800 .
C21 H21A 0.9800 .
C21 H21B 0.9800 .
C21 H21C 0.9800 .
C31 H31A 0.9800 .
C31 H31B 0.9800 .
C31 H31C 0.9800 .

loop_
_geom_torsion_atom_site_label_1
_geom_torsion_atom_site_label_2
_geom_torsion_atom_site_label_3
_geom_torsion_atom_site_label_4
_geom_torsion
_geom_torsion_site_symmetry_1
_geom_torsion_site_symmetry_4
N1 P1 N1 C11 -179.1(4) 3_666 .
S1 P1 N1 C11 -57.3(3) . .
N1 P1 N1 P1 0.002(0) 3_666 3_666
S1 P1 N1 P1 121.75(12) . 3_666
N1 P1 N1 P1A 31.9(6) 3_666 3_666
S1 P1 N1 P1A 153.7(6) . 3_666
N1 P1 N1 P1A -75.6(11) 3_666 .
S1 P1 N1 P1A 46.2(11) . .
N1 P1A N1 C11 -178.5(4) 3_666 .
S1A P1A N1 C11 77.1(15) . .
P1A P1A N1 C11 -178.5(4) 3_666 .
N1 P1A N1 P1 75.9(10) 3_666 .
S1A P1A N1 P1 -28.5(9) . .
N1 P1A N1 P1 -30.3(5) 3_666 3_666
S1A P1A N1 P1 -134.6(13) . 3_666
N1 P1A N1 P1A 0.000(1) 3_666 3_666
S1A P1A N1 P1A -104.3(15) . 3_666
P1 N1 C11 C12 97.9(4) . .
P1 N1 C11 C12 -80.9(4) 3_666 .
P1A N1 C11 C12 -122.9(9) 3_666 .
P1A N1 C11 C12 55.2(9) . .
P1 N1 C11 C16 -83.8(4) . .
P1 N1 C11 C16 97.5(3) 3_666 .
P1A N1 C11 C16 55.4(9) 3_666 .
P1A N1 C11 C16 -126.4(9) . .
C16 C11 C12 C13 -0.2(5) . .
N1 C11 C12 C13 178.1(3) . .
C16 C11 C12 C21 -177.9(3) . .
N1 C11 C12 C21 0.4(5) . .
C11 C12 C13 C14 -0.2(5) . .
C21 C12 C13 C14 177.6(3) . .
C12 C13 C14 C15 1.2(5) . .
C12 C13 C14 C17 -177.4(3) . .
C13 C14 C15 C16 -1.8(5) . .
C17 C14 C15 C16 176.8(3) . .
C14 C15 C16 C11 1.4(5) . .
C14 C15 C16 C31 -177.4(3) . .
C12 C11 C16 C15 -0.4(5) . .
N1 C11 C16 C15 -178.7(3) . .
C12 C11 C16 C31 178.4(3) . .
N1 C11 C16 C31 0.1(5) . .
